data_4316802
loop_
_publ_author_name
'Marc A. Little'
'Malcolm A. Halcrow'
'Lindsay P. Harding'
'Michaele J. Hardie'

_publ_section_title
;
 Ag(I) Organometallic Coordination Polymers and Capsule with Tris-Allyl
 Cyclotriveratrylene Derivatives
;
_journal_name_full 'Inorganic Chemistry'
_journal_page_first 9486
_journal_page_last 9496
_journal_paper_doi 10.1021/ic101211n
_journal_volume 49
_journal_year 2010
_chemical_formula_sum 'C66 H72 Ag2 F12 N0 O12 Sb2'
_chemical_formula_weight 1744.48
_chemical_name_systematic
; 
 bis{tris(allyl)cyclotriguaiacylene}disilver(I) 
 hexafluoroantimonate 

;
_space_group_IT_number 145
_symmetry_cell_setting trigonal
_symmetry_space_group_name_Hall 'P 32'
_symmetry_space_group_name_H-M 'P 32'
_atom_sites_solution_hydrogens geom
_atom_sites_solution_primary direct
_atom_sites_solution_secondary difmap
_audit_creation_method SHELXL-97
_cell_angle_alpha 90.00
_cell_angle_beta 90.00
_cell_angle_gamma 120.00
_cell_formula_units_Z 3
_cell_length_a 24.4020(8)
_cell_length_b 24.4020(8)
_cell_length_c 13.7461(6)
_cell_measurement_temperature 150(2)
_cell_volume 7088.6(5)
_computing_cell_refinement 'Bruker SMART'
_computing_data_collection 'Bruker SMART'
_computing_data_reduction 'Bruker SAINT'
_computing_molecular_graphics 'XSeed (Barbour, 2001)'
_computing_publication_material 'Bruker SHELXTL'
_computing_structure_refinement 'SHELXL-97 (Sheldrick, 1997)'
_computing_structure_solution 'SHELXS-97 (Sheldrick, 1990)'
_diffrn_ambient_temperature 150(2)
_diffrn_measured_fraction_theta_full 0.982
_diffrn_measured_fraction_theta_max 0.982
_diffrn_radiation_monochromator graphite
_diffrn_radiation_source 'fine-focus sealed tube'
_diffrn_radiation_type MoK\a
_diffrn_radiation_wavelength 0.71073
_diffrn_reflns_av_R_equivalents 0.0575
_diffrn_reflns_av_sigmaI/netI 0.1013
_diffrn_reflns_limit_h_max 29
_diffrn_reflns_limit_h_min -28
_diffrn_reflns_limit_k_max 30
_diffrn_reflns_limit_k_min -29
_diffrn_reflns_limit_l_max 17
_diffrn_reflns_limit_l_min -17
_diffrn_reflns_number 52484
_diffrn_reflns_theta_full 26.31
_diffrn_reflns_theta_max 26.31
_diffrn_reflns_theta_min 1.67
_exptl_absorpt_coefficient_mu 1.040
_exptl_absorpt_correction_T_max 0.9308
_exptl_absorpt_correction_T_min 0.6811
_exptl_absorpt_correction_type multi-scan
_exptl_absorpt_process_details SADABS
_exptl_crystal_colour colourless
_exptl_crystal_density_diffrn 1.226
_exptl_crystal_density_method 'not measured'
_exptl_crystal_description plate
_exptl_crystal_F_000 2604
_exptl_crystal_size_max 0.40
_exptl_crystal_size_mid 0.10
_exptl_crystal_size_min 0.07
_refine_diff_density_max 1.743
_refine_diff_density_min -0.728
_refine_diff_density_rms 0.187
_refine_ls_abs_structure_details 'Flack H D (1983), Acta Cryst. A39, 876-881'
_refine_ls_abs_structure_Flack 0.06(4)
_refine_ls_extinction_method none
_refine_ls_goodness_of_fit_ref 1.421
_refine_ls_hydrogen_treatment noref
_refine_ls_matrix_type full
_refine_ls_number_parameters 884
_refine_ls_number_reflns 16829
_refine_ls_number_restraints 54
_refine_ls_restrained_S_all 1.433
_refine_ls_R_factor_all 0.2028
_refine_ls_R_factor_gt 0.1113
_refine_ls_shift/su_max 7.800
_refine_ls_shift/su_mean 0.227
_refine_ls_structure_factor_coef Fsqd
_refine_ls_weighting_details 'calc w=1/[\s^2^(Fo^2^)+(0.1000P)^2^+0.0000P] where P=(Fo^2^+2Fc^2^)/3'
_refine_ls_weighting_scheme calc
_refine_ls_wR_factor_gt 0.2460
_refine_ls_wR_factor_ref 0.2717
_reflns_number_gt 8299
_reflns_number_total 16829
_reflns_threshold_expression >2sigma(I)
_cod_data_source_file ic101211n_si_002_2.cif
_cod_data_source_block complex3
_cod_depositor_comments
;
The following automatic conversions were performed:

'_symmetry_cell_setting' value 'Trigonal' changed to 'trigonal'
according to the built-in table from CIF Core dictionary named
'cif_core.dic' version 2.4.1 from
2010-06-29.

'_refine_ls_hydrogen_treatment' value 'no-ref' changed
to 'noref' according to the built-in table from CIF Core dictionary
named 'cif_core.dic' version 2.4.1 from 2010-06-29.

Automatic conversion script
Id: cif_fix_values 1646 2011-03-28 12:23:43Z adriana 
;
_cod_database_code 4316802

loop_
_symmetry_equiv_pos_as_xyz
'x, y, z'
'-y, x-y, z+2/3'
'-x+y, -x, z+1/3'

loop_
_atom_site_label
_atom_site_type_symbol
_atom_site_fract_x
_atom_site_fract_y
_atom_site_fract_z
_atom_site_U_iso_or_equiv
_atom_site_adp_type
_atom_site_occupancy
_atom_site_symmetry_multiplicity
_atom_site_calc_flag
_atom_site_refinement_flags
_atom_site_disorder_assembly
_atom_site_disorder_group
Sb1 Sb 0.25547(14) 0.36024(11) -0.0435(3) 0.1252(10) Uani 0.50 1 d PD A 1
Sb2 Sb 0.51215(18) 0.52824(15) -0.6107(3) 0.1486(13) Uani 0.50 1 d PD B 2
Sb3 Sb 0.4942(3) 0.5185(3) -0.2928(5) 0.1202(18) Uani 0.25 1 d PD B 1
Sb4 Sb 0.4893(3) 0.5043(2) 0.0368(4) 0.1101(15) Uani 0.25 1 d PD . 2
Sb5 Sb 0.2506(2) 0.3471(2) -0.3568(4) 0.1143(18) Uani 0.25 1 d PD C 2
Sb6 Sb 0.2635(4) 0.3516(5) -0.6777(7) 0.180(3) Uani 0.25 1 d PD D 3
Ag1 Ag 0.90526(6) 0.23011(5) 0.09221(8) 0.0832(4) Uani 1 1 d . . .
Ag2 Ag 0.34404(5) 0.17950(6) -0.08704(8) 0.0886(4) Uani 1 1 d . . .
F1 F 0.3158(19) 0.3608(19) -0.103(3) 0.232(3) Uiso 0.50 1 d PD A 1
F2 F 0.266(2) 0.395(2) 0.039(3) 0.232(3) Uiso 0.50 1 d PD A 1
F3 F 0.2056(19) 0.2809(18) -0.019(3) 0.232(3) Uiso 0.50 1 d PD A 1
F4 F 0.1814(19) 0.350(2) -0.035(3) 0.232(3) Uiso 0.50 1 d PD A 1
F5 F 0.208(2) 0.3054(19) -0.168(3) 0.232(3) Uiso 0.50 1 d PD A 1
F6 F 0.277(2) 0.4276(18) -0.126(3) 0.232(3) Uiso 0.50 1 d PD A 1
F7 F 0.5268(14) 0.5416(13) -0.459(2) 0.232(3) Uiso 0.75 1 d PD . .
F8 F 0.5504(19) 0.4882(19) -0.597(3) 0.232(3) Uiso 0.50 1 d PD B 2
F9 F 0.5935(18) 0.6052(19) -0.613(3) 0.232(3) Uiso 0.50 1 d PD B 2
F10 F 0.5042(13) 0.5111(13) -0.809(2) 0.232(3) Uiso 0.75 1 d PD . .
F11 F 0.471(2) 0.5304(19) -0.513(3) 0.232(3) Uiso 0.50 1 d PD B 2
F12 F 0.4437(19) 0.4680(19) -0.619(3) 0.232(3) Uiso 0.50 1 d PD B 2
F13 F 0.445(4) 0.547(3) -0.231(6) 0.232(3) Uiso 0.25 1 d PD B 1
F14 F 0.444(4) 0.468(3) -0.230(6) 0.232(3) Uiso 0.25 1 d PD B 1
F15 F 0.466(4) 0.506(4) -0.163(5) 0.232(3) Uiso 0.25 1 d PD B 1
F16 F 0.550(3) 0.560(4) -0.233(6) 0.232(3) Uiso 0.25 1 d PD B 1
F17 F 0.553(4) 0.495(4) -0.277(6) 0.232(3) Uiso 0.25 1 d PD B 1
F19 F 0.436(4) 0.493(4) 0.112(5) 0.232(3) Uiso 0.25 1 d PD . 2
F20 F 0.465(4) 0.535(4) -0.067(5) 0.232(3) Uiso 0.25 1 d PD . 2
F21 F 0.514(4) 0.518(4) -0.117(5) 0.232(3) Uiso 0.25 1 d PD . 2
F22 F 0.532(4) 0.472(4) 0.046(6) 0.232(3) Uiso 0.25 1 d PD . 2
F23 F 0.447(4) 0.542(4) 0.079(6) 0.232(3) Uiso 0.25 1 d PD . 2
F25 F 0.213(7) 0.265(5) -0.429(14) 0.232(3) Uiso 0.25 1 d PD C 2
F26 F 0.213(4) 0.343(4) -0.448(5) 0.232(3) Uiso 0.25 1 d PD C 2
F27 F 0.185(8) 0.256(5) -0.329(13) 0.232(3) Uiso 0.25 1 d PD C 2
F28 F 0.276(4) 0.348(4) -0.229(5) 0.232(3) Uiso 0.25 1 d PD C 2
F29 F 0.199(4) 0.364(4) -0.273(6) 0.232(3) Uiso 0.25 1 d PD C 2
F30 F 0.291(4) 0.415(3) -0.404(6) 0.232(3) Uiso 0.25 1 d PD C 2
F31 F 0.222(4) 0.269(3) -0.700(6) 0.232(3) Uiso 0.25 1 d PD D 3
F32 F 0.203(4) 0.280(3) -0.618(7) 0.232(3) Uiso 0.25 1 d PD D 3
F33 F 0.345(3) 0.424(3) -0.745(6) 0.232(3) Uiso 0.25 1 d PD D 3
F34 F 0.248(4) 0.300(4) -0.545(5) 0.232(3) Uiso 0.25 1 d PD D 3
F35 F 0.239(4) 0.407(4) -0.745(6) 0.232(3) Uiso 0.25 1 d PD D 3
F36 F 0.286(4) 0.341(4) -0.915(6) 0.232(3) Uiso 0.25 1 d P E 3
O1 O 1.0210(5) 0.2203(4) 0.1604(8) 0.092(3) Uani 1 1 d . . .
O2 O 0.9054(4) 0.1339(4) 0.1643(8) 0.089(3) Uani 1 1 d . . .
O3 O 0.8165(5) -0.1891(5) 0.1715(7) 0.082(3) Uani 1 1 d . . .
O4 O 0.9044(5) -0.2190(4) 0.1696(7) 0.080(3) Uani 1 1 d . . .
O5 O 1.2097(4) 0.0037(4) 0.1288(6) 0.074(2) Uani 1 1 d . . .
O6 O 1.2445(4) 0.1218(5) 0.1212(6) 0.070(2) Uani 1 1 d . . .
O7 O 0.7154(5) 0.1598(5) -0.0876(6) 0.072(2) Uani 1 1 d . . .
O8 O 0.8286(5) 0.2590(5) -0.0968(6) 0.076(3) Uani 1 1 d . . .
O9 O 0.8365(5) 0.5496(4) -0.1155(7) 0.083(3) Uani 1 1 d . . .
O10 O 0.7321(4) 0.5524(5) -0.1358(7) 0.083(3) Uani 1 1 d . . .
O11 O 0.4549(4) 0.2892(5) -0.1445(9) 0.098(3) Uani 1 1 d . . .
O12 O 0.4431(6) 0.1782(7) -0.1300(10) 0.100(4) Uani 1 1 d . . .
C1 C 1.0345(6) 0.1046(7) 0.3184(8) 0.066(4) Uani 1 1 d . . .
C2 C 1.0513(7) 0.1590(6) 0.2682(9) 0.064(3) Uani 1 1 d . . .
H2 H 1.0943 0.1920 0.2687 0.077 Uiso 1 1 calc R . .
C3 C 1.0076(7) 0.1669(6) 0.2172(10) 0.073(4) Uani 1 1 d . . .
C4 C 0.9437(6) 0.1190(7) 0.2198(10) 0.063(4) Uani 1 1 d . . .
C5 C 0.9274(6) 0.0671(6) 0.2704(9) 0.056(3) Uani 1 1 d . . .
H5 H 0.8841 0.0348 0.2707 0.067 Uiso 1 1 calc R . .
C6 C 0.9700(6) 0.0574(6) 0.3227(8) 0.061(3) Uani 1 1 d . . .
C7 C 0.9454(7) -0.0039(6) 0.3817(9) 0.069(4) Uani 1 1 d . . .
H7A H 0.9748 0.0043 0.4366 0.083 Uiso 1 1 calc R . .
H7B H 0.9039 -0.0146 0.4099 0.083 Uiso 1 1 calc R . .
C8 C 0.9378(7) -0.0598(7) 0.3277(8) 0.068(4) Uani 1 1 d . . .
C9 C 0.8816(6) -0.0957(6) 0.2768(9) 0.063(3) Uani 1 1 d . . .
H9 H 0.8495 -0.0845 0.2785 0.076 Uiso 1 1 calc R . .
C10 C 0.8724(7) -0.1496(8) 0.2216(10) 0.079(4) Uani 1 1 d . . .
C11 C 0.9188(8) -0.1666(7) 0.2207(11) 0.067(4) Uani 1 1 d . . .
C12 C 0.9734(7) -0.1296(6) 0.2684(10) 0.068(4) Uani 1 1 d . . .
H12 H 1.0064 -0.1394 0.2633 0.082 Uiso 1 1 calc R . .
C13 C 0.9841(6) -0.0778(6) 0.3247(9) 0.057(3) Uani 1 1 d . . .
C14 C 1.0457(6) -0.0415(7) 0.3759(9) 0.072(4) Uani 1 1 d . . .
H14A H 1.0581 -0.0715 0.4023 0.086 Uiso 1 1 calc R . .
H14B H 1.0405 -0.0187 0.4314 0.086 Uiso 1 1 calc R . .
C15 C 1.0996(6) 0.0071(7) 0.3089(8) 0.054(3) Uani 1 1 d . . .
C16 C 1.1270(6) -0.0178(6) 0.2548(8) 0.065(4) Uani 1 1 d . . .
H16 H 1.1143 -0.0614 0.2596 0.078 Uiso 1 1 calc R . .
C17 C 1.1772(6) 0.0240(7) 0.1878(8) 0.064(4) Uani 1 1 d . . .
C18 C 1.1940(6) 0.0864(6) 0.1816(10) 0.060(4) Uani 1 1 d . . .
C19 C 1.1611(6) 0.1067(6) 0.2414(8) 0.056(3) Uani 1 1 d . . .
H19 H 1.1713 0.1496 0.2372 0.068 Uiso 1 1 calc R . .
C20 C 1.1142(6) 0.0671(7) 0.3070(8) 0.057(3) Uani 1 1 d . . .
C21 C 1.0874(6) 0.0982(6) 0.3671(8) 0.064(3) Uani 1 1 d . . .
H21A H 1.1220 0.1410 0.3850 0.076 Uiso 1 1 calc R . .
H21B H 1.0707 0.0738 0.4281 0.076 Uiso 1 1 calc R . .
C22 C 1.0882(8) 0.2669(7) 0.1527(17) 0.149(10) Uani 1 1 d . . .
H22A H 1.0999 0.2986 0.2042 0.224 Uiso 1 1 calc R . .
H22B H 1.0968 0.2876 0.0890 0.224 Uiso 1 1 calc R . .
H22C H 1.1131 0.2457 0.1598 0.224 Uiso 1 1 calc R . .
C23 C 0.8357(6) 0.0860(7) 0.1691(10) 0.075(4) Uani 1 1 d . . .
H23A H 0.8207 0.0767 0.2372 0.089 Uiso 1 1 calc R . .
H23B H 0.8260 0.0461 0.1360 0.089 Uiso 1 1 calc R . .
C24 C 0.8065(6) 0.1199(6) 0.1152(13) 0.078(4) Uani 1 1 d . . .
H24 H 0.7813 0.1325 0.1512 0.093 Uiso 1 1 calc R . .
C25 C 0.8145(9) 0.1328(8) 0.0198(13) 0.108(7) Uani 1 1 d . . .
H25A H 0.8394 0.1207 -0.0178 0.129 Uiso 1 1 calc R . .
H25B H 0.7952 0.1541 -0.0102 0.129 Uiso 1 1 calc R . .
C26 C 0.7712(7) -0.1697(7) 0.1705(11) 0.091(5) Uani 1 1 d . . .
H26A H 0.7529 -0.1748 0.2356 0.136 Uiso 1 1 calc R . .
H26B H 0.7377 -0.1955 0.1240 0.136 Uiso 1 1 calc R . .
H26C H 0.7914 -0.1251 0.1513 0.136 Uiso 1 1 calc R . .
C27 C 0.9538(7) -0.2332(6) 0.1566(10) 0.074(4) Uani 1 1 d . . .
H27A H 0.9743 -0.2312 0.2197 0.089 Uiso 1 1 calc R . .
H27B H 0.9862 -0.2025 0.1115 0.089 Uiso 1 1 calc R . .
C28 C 0.9238(9) -0.3002(9) 0.1144(12) 0.095(6) Uani 1 1 d . . .
H28 H 0.9465 -0.3223 0.1194 0.114 Uiso 1 1 calc R . .
C29 C 0.8709(11) -0.3273(8) 0.0738(12) 0.093(5) Uani 1 1 d . . .
H29A H 0.8472 -0.3063 0.0678 0.112 Uiso 1 1 calc R . .
H29B H 0.8545 -0.3690 0.0488 0.112 Uiso 1 1 calc R . .
C30 C 1.1878(8) -0.0651(8) 0.1230(12) 0.101(5) Uani 1 1 d . . .
H30A H 1.1937 -0.0799 0.1863 0.151 Uiso 1 1 calc R . .
H30B H 1.2125 -0.0723 0.0736 0.151 Uiso 1 1 calc R . .
H30C H 1.1429 -0.0884 0.1054 0.151 Uiso 1 1 calc R . .
C31 C 1.2628(7) 0.1857(6) 0.1085(10) 0.076(4) Uani 1 1 d DU . .
H31A H 1.2593 0.2048 0.1700 0.092 Uiso 1 1 calc R . .
H31B H 1.2369 0.1910 0.0579 0.092 Uiso 1 1 calc R . .
C33 C 1.3468(11) 0.2609(12) 0.0327(17) 0.143(8) Uani 1 1 d DU . .
H32A H 1.3167 0.2742 0.0225 0.172 Uiso 1 1 calc R . .
H32B H 1.3884 0.2852 0.0072 0.172 Uiso 1 1 calc R . .
C32 C 1.3329(10) 0.2155(7) 0.0759(12) 0.131(8) Uani 1 1 d DU . .
H33 H 1.3600 0.1989 0.0894 0.158 Uiso 1 1 calc R . .
C34 C 0.7448(6) 0.3068(7) -0.2748(9) 0.062(3) Uani 1 1 d . . .
C35 C 0.7932(6) 0.3096(6) -0.2146(9) 0.064(3) Uani 1 1 d . . .
H35 H 0.8343 0.3458 -0.2177 0.077 Uiso 1 1 calc R . .
C36 C 0.7822(7) 0.2610(7) -0.1511(8) 0.065(3) Uani 1 1 d . . .
C37 C 0.7236(6) 0.2070(7) -0.1505(9) 0.061(3) Uani 1 1 d . . .
C38 C 0.6761(6) 0.2025(6) -0.2136(8) 0.060(3) Uani 1 1 d . . .
H38 H 0.6364 0.1645 -0.2153 0.071 Uiso 1 1 calc R . .
C39 C 0.6861(6) 0.2520(8) -0.2729(8) 0.071(4) Uani 1 1 d . . .
C40 C 0.6307(6) 0.2404(8) -0.3393(9) 0.075(4) Uani 1 1 d . . .
H40A H 0.6477 0.2664 -0.3988 0.090 Uiso 1 1 calc R . .
H40B H 0.6078 0.1954 -0.3592 0.090 Uiso 1 1 calc R . .
C41 C 0.5848(6) 0.2562(8) -0.2911(8) 0.071(4) Uani 1 1 d . . .
C42 C 0.5371(7) 0.2094(8) -0.2360(10) 0.082(4) Uani 1 1 d . . .
H42 H 0.5337 0.1689 -0.2313 0.099 Uiso 1 1 calc R . .
C43 C 0.4925(6) 0.2213(9) -0.1855(12) 0.089(5) Uani 1 1 d . . .
C44 C 0.4965(6) 0.2819(7) -0.1957(11) 0.072(4) Uani 1 1 d . . .
C45 C 0.5467(8) 0.3257(7) -0.2504(11) 0.080(5) Uani 1 1 d . . .
H45 H 0.5523 0.3671 -0.2544 0.096 Uiso 1 1 calc R . .
C46 C 0.5880(6) 0.3151(8) -0.2982(10) 0.071(4) Uani 1 1 d . . .
C47 C 0.6401(6) 0.3692(7) -0.3591(10) 0.076(4) Uani 1 1 d . . .
H47A H 0.6559 0.3512 -0.4089 0.091 Uiso 1 1 calc R . .
H47B H 0.6218 0.3921 -0.3933 0.091 Uiso 1 1 calc R . .
C48 C 0.6950(6) 0.4155(7) -0.2952(9) 0.063(3) Uani 1 1 d . . .
C49 C 0.6870(7) 0.4589(8) -0.2430(11) 0.082(5) Uani 1 1 d . . .
H49 H 0.6483 0.4591 -0.2488 0.098 Uiso 1 1 calc R . .
C50 C 0.7332(8) 0.5020(7) -0.1830(10) 0.075(4) Uani 1 1 d . . .
C51 C 0.7933(7) 0.5045(7) -0.1763(12) 0.078(5) Uani 1 1 d . . .
C52 C 0.8009(7) 0.4582(7) -0.2282(10) 0.074(4) Uani 1 1 d . . .
H52 H 0.8395 0.4577 -0.2244 0.088 Uiso 1 1 calc R . .
C53 C 0.7504(7) 0.4133(6) -0.2851(9) 0.071(4) Uani 1 1 d . . .
C54 C 0.7623(6) 0.3663(6) -0.3355(8) 0.063(3) Uani 1 1 d . . .
H54A H 0.8077 0.3869 -0.3528 0.076 Uiso 1 1 calc R . .
H54B H 0.7377 0.3533 -0.3968 0.076 Uiso 1 1 calc R . .
C55 C 0.6574(9) 0.1070(9) -0.0814(10) 0.091(5) Uani 1 1 d . . .
H55A H 0.6378 0.0962 -0.1460 0.136 Uiso 1 1 calc R . .
H55B H 0.6307 0.1148 -0.0370 0.136 Uiso 1 1 calc R . .
H55C H 0.6620 0.0718 -0.0567 0.136 Uiso 1 1 calc R . .
C56 C 0.8904(7) 0.3063(7) -0.1002(9) 0.070(4) Uani 1 1 d . . .
H56A H 0.8985 0.3392 -0.0512 0.084 Uiso 1 1 calc R . .
H56B H 0.9008 0.3262 -0.1654 0.084 Uiso 1 1 calc R . .
C57 C 0.9297(8) 0.2751(9) -0.0784(11) 0.093(5) Uani 1 1 d . . .
H57 H 0.9193 0.2358 -0.1077 0.111 Uiso 1 1 calc R . .
C58 C 0.9796(10) 0.3039(11) -0.0167(12) 0.127(7) Uani 1 1 d . . .
H58A H 0.9898 0.3431 0.0125 0.152 Uiso 1 1 calc R . .
H58B H 1.0044 0.2847 -0.0026 0.152 Uiso 1 1 calc R . .
C59 C 0.4557(9) 0.3445(10) -0.1513(19) 0.152(10) Uani 1 1 d . . .
H59A H 0.4981 0.3793 -0.1351 0.228 Uiso 1 1 calc R . .
H59B H 0.4248 0.3446 -0.1059 0.228 Uiso 1 1 calc R . .
H59C H 0.4449 0.3500 -0.2179 0.228 Uiso 1 1 calc R . .
C60 C 0.4234(11) 0.1194(19) -0.1368(19) 0.177(14) Uani 1 1 d . . .
H60A H 0.4462 0.1074 -0.0895 0.212 Uiso 1 1 calc R . .
H60B H 0.4321 0.1096 -0.2029 0.212 Uiso 1 1 calc R . .
C61 C 0.3465(10) 0.0782(10) -0.1150(18) 0.136(8) Uani 1 1 d . . .
H61 H 0.3192 0.0565 -0.1680 0.163 Uiso 1 1 calc R . .
C62 C 0.3193(14) 0.0731(12) -0.0242(16) 0.159(10) Uani 1 1 d . . .
H62A H 0.3452 0.0942 0.0303 0.191 Uiso 1 1 calc R . .
H62B H 0.2746 0.0486 -0.0167 0.191 Uiso 1 1 calc R . .
C63 C 0.8933(9) 0.5506(6) -0.1110(13) 0.099(5) Uani 1 1 d . . .
H63A H 0.8855 0.5074 -0.1024 0.148 Uiso 1 1 calc R . .
H63B H 0.9181 0.5768 -0.0559 0.148 Uiso 1 1 calc R . .
H63C H 0.9169 0.5684 -0.1715 0.148 Uiso 1 1 calc R . .
C64 C 0.6722(9) 0.5474(8) -0.1366(14) 0.103(5) Uani 1 1 d . . .
H64A H 0.6440 0.5157 -0.0885 0.123 Uiso 1 1 calc R . .
H64B H 0.6527 0.5345 -0.2019 0.123 Uiso 1 1 calc R . .
C65 C 0.6837(7) 0.6154(7) -0.1095(11) 0.087(5) Uani 1 1 d . . .
H65 H 0.6517 0.6258 -0.1214 0.105 Uiso 1 1 calc R . .
C66 C 0.7368(9) 0.6566(8) -0.0710(11) 0.089(5) Uani 1 1 d . . .
H66A H 0.7688 0.6460 -0.0591 0.107 Uiso 1 1 calc R . .
H66B H 0.7439 0.6974 -0.0545 0.107 Uiso 1 1 calc R . .

loop_
_atom_site_aniso_label
_atom_site_aniso_U_11
_atom_site_aniso_U_22
_atom_site_aniso_U_33
_atom_site_aniso_U_23
_atom_site_aniso_U_13
_atom_site_aniso_U_12
Sb1 0.118(2) 0.0662(14) 0.187(3) -0.0073(16) -0.0335(19) 0.0424(14)
Sb2 0.167(3) 0.121(2) 0.190(3) -0.067(2) -0.074(2) 0.097(2)
Sb3 0.127(4) 0.096(4) 0.126(4) -0.027(3) -0.005(3) 0.048(3)
Sb4 0.134(4) 0.081(3) 0.110(4) -0.010(3) -0.007(3) 0.049(3)
Sb5 0.064(3) 0.122(4) 0.159(5) 0.071(3) 0.014(3) 0.048(3)
Sb6 0.140(6) 0.219(8) 0.189(7) -0.026(6) -0.043(5) 0.096(6)
Ag1 0.1045(9) 0.0816(8) 0.0731(7) -0.0130(6) -0.0097(6) 0.0537(7)
Ag2 0.0765(8) 0.1288(11) 0.0651(6) 0.0177(7) 0.0021(6) 0.0549(8)
O1 0.099(8) 0.047(6) 0.136(9) -0.001(6) -0.029(6) 0.040(6)
O2 0.052(6) 0.067(6) 0.125(8) 0.010(6) -0.014(6) 0.012(5)
O3 0.070(7) 0.090(7) 0.096(7) -0.002(6) 0.002(6) 0.046(6)
O4 0.084(7) 0.057(6) 0.091(7) -0.013(5) 0.020(5) 0.029(5)
O5 0.077(6) 0.079(7) 0.077(6) 0.004(5) 0.000(5) 0.046(5)
O6 0.064(6) 0.082(7) 0.063(5) 0.007(5) 0.000(5) 0.036(6)
O7 0.065(6) 0.074(6) 0.070(6) 0.018(5) 0.011(5) 0.029(6)
O8 0.065(6) 0.119(8) 0.051(5) 0.006(5) -0.004(5) 0.051(6)
O9 0.070(7) 0.060(6) 0.095(7) 0.022(5) -0.030(6) 0.015(5)
O10 0.052(6) 0.088(8) 0.094(7) 0.025(6) 0.008(5) 0.024(5)
O11 0.046(6) 0.089(8) 0.148(10) -0.030(7) 0.009(6) 0.026(6)
O12 0.087(9) 0.106(9) 0.109(9) 0.019(8) 0.023(7) 0.049(8)
C1 0.069(10) 0.082(10) 0.038(7) -0.018(7) -0.005(6) 0.030(9)
C2 0.070(9) 0.065(9) 0.067(8) 0.017(7) -0.003(7) 0.040(7)
C3 0.069(10) 0.060(9) 0.079(9) -0.012(8) 0.004(8) 0.023(9)
C4 0.051(9) 0.072(10) 0.084(9) -0.023(8) -0.020(7) 0.046(9)
C5 0.047(7) 0.037(7) 0.073(8) -0.006(6) -0.001(7) 0.014(6)
C6 0.063(9) 0.067(9) 0.037(6) -0.006(6) 0.007(6) 0.021(8)
C7 0.089(10) 0.075(9) 0.060(8) 0.006(8) 0.014(7) 0.053(8)
C8 0.092(11) 0.078(10) 0.028(6) 0.019(6) 0.021(7) 0.039(9)
C9 0.061(9) 0.047(8) 0.054(7) 0.011(7) 0.017(7) 0.006(7)
C10 0.065(10) 0.092(12) 0.057(8) 0.036(9) 0.022(8) 0.022(10)
C11 0.077(11) 0.054(9) 0.080(10) 0.011(8) 0.029(8) 0.039(9)
C12 0.068(10) 0.051(8) 0.076(9) 0.024(8) 0.027(8) 0.022(8)
C13 0.057(8) 0.068(9) 0.054(7) 0.011(7) 0.005(6) 0.037(7)
C14 0.078(10) 0.087(10) 0.057(8) -0.007(7) 0.004(7) 0.045(8)
C15 0.067(8) 0.074(10) 0.038(7) 0.005(6) 0.007(6) 0.047(8)
C16 0.074(9) 0.064(8) 0.047(7) -0.004(7) -0.016(7) 0.027(8)
C17 0.054(8) 0.110(12) 0.040(7) -0.018(7) -0.008(6) 0.051(9)
C18 0.059(8) 0.027(7) 0.075(9) 0.003(6) -0.033(8) 0.007(7)
C19 0.083(9) 0.075(9) 0.044(7) -0.011(7) -0.008(7) 0.064(8)
C20 0.065(8) 0.075(10) 0.045(7) 0.001(7) 0.001(6) 0.045(8)
C21 0.076(9) 0.082(9) 0.044(7) 0.005(6) -0.007(7) 0.047(8)
C22 0.109(14) 0.030(8) 0.25(2) 0.020(11) -0.098(15) -0.012(9)
C23 0.082(11) 0.108(11) 0.066(8) -0.034(8) -0.027(7) 0.072(10)
C24 0.060(9) 0.070(10) 0.115(14) -0.014(9) -0.003(9) 0.041(8)
C25 0.156(17) 0.095(12) 0.092(14) -0.036(11) -0.082(13) 0.078(12)
C26 0.058(9) 0.080(10) 0.094(11) -0.023(8) 0.010(8) 0.005(8)
C27 0.090(11) 0.030(7) 0.072(9) 0.001(6) 0.028(8) 0.007(7)
C28 0.098(13) 0.118(15) 0.073(11) 0.027(10) -0.013(10) 0.058(12)
C29 0.157(18) 0.088(11) 0.067(10) 0.026(9) 0.043(12) 0.085(13)
C30 0.114(13) 0.110(14) 0.107(13) -0.025(10) 0.000(10) 0.078(11)
C31 0.085(10) 0.054(9) 0.071(9) -0.011(7) 0.004(7) 0.020(8)
C33 0.129(16) 0.17(2) 0.155(19) -0.061(16) -0.048(14) 0.094(16)
C32 0.185(17) 0.017(7) 0.077(10) -0.002(7) -0.017(11) -0.036(10)
C34 0.047(8) 0.083(10) 0.051(7) 0.011(7) -0.004(6) 0.028(8)
C35 0.050(8) 0.059(8) 0.066(8) 0.012(7) 0.014(7) 0.013(7)
C36 0.059(9) 0.099(11) 0.040(7) 0.003(7) 0.005(7) 0.040(9)
C37 0.050(9) 0.085(10) 0.064(8) 0.022(7) 0.022(7) 0.047(8)
C38 0.071(9) 0.063(8) 0.041(7) 0.007(6) 0.009(6) 0.031(7)
C39 0.054(9) 0.133(13) 0.034(6) 0.010(8) 0.010(6) 0.053(10)
C40 0.060(8) 0.132(13) 0.045(7) 0.001(8) 0.005(6) 0.055(9)
C41 0.047(9) 0.102(12) 0.038(7) 0.000(7) -0.010(6) 0.018(9)
C42 0.065(10) 0.129(13) 0.054(8) -0.013(9) -0.022(8) 0.050(10)
C43 0.036(8) 0.095(13) 0.107(12) 0.000(10) 0.020(8) 0.012(8)
C44 0.044(9) 0.054(9) 0.097(10) -0.021(8) -0.002(8) 0.008(8)
C45 0.082(12) 0.056(9) 0.077(10) -0.035(8) -0.032(10) 0.016(9)
C46 0.067(9) 0.092(12) 0.052(8) -0.010(8) -0.013(7) 0.038(9)
C47 0.063(9) 0.081(10) 0.065(9) 0.013(7) -0.021(7) 0.022(8)
C48 0.064(10) 0.072(10) 0.067(8) 0.010(7) -0.001(7) 0.045(8)
C49 0.070(10) 0.079(11) 0.085(10) 0.021(9) -0.027(9) 0.030(9)
C50 0.094(12) 0.055(9) 0.069(9) 0.015(7) 0.005(9) 0.032(9)
C51 0.052(9) 0.067(10) 0.097(11) 0.048(9) -0.019(8) 0.016(8)
C52 0.088(11) 0.072(10) 0.070(9) 0.027(8) -0.017(8) 0.048(9)
C53 0.079(10) 0.070(9) 0.042(7) 0.024(7) -0.017(7) 0.021(8)
C54 0.055(8) 0.087(10) 0.047(7) 0.023(7) 0.023(6) 0.034(7)
C55 0.123(14) 0.135(15) 0.058(9) 0.018(9) 0.011(9) 0.098(14)
C56 0.083(11) 0.094(11) 0.049(8) -0.009(7) -0.015(7) 0.057(10)
C57 0.081(11) 0.120(14) 0.066(9) 0.016(9) 0.003(9) 0.042(10)
C58 0.147(17) 0.20(2) 0.083(12) -0.015(13) -0.022(13) 0.127(17)
C59 0.087(14) 0.113(16) 0.22(3) -0.071(17) 0.048(14) 0.024(12)
C60 0.096(18) 0.33(4) 0.15(2) 0.10(3) 0.078(15) 0.14(3)
C61 0.132(18) 0.142(19) 0.134(19) 0.000(14) -0.051(15) 0.069(16)
C62 0.26(3) 0.18(2) 0.068(13) 0.026(14) 0.014(15) 0.14(2)
C63 0.104(14) 0.049(9) 0.121(14) -0.015(8) -0.048(11) 0.021(9)
C64 0.116(15) 0.079(12) 0.114(14) 0.002(10) 0.030(11) 0.051(11)
C65 0.062(10) 0.083(11) 0.085(11) 0.010(9) 0.024(8) 0.013(9)
C66 0.096(13) 0.082(11) 0.074(10) -0.011(9) 0.012(9) 0.033(11)

loop_
_atom_type_symbol
_atom_type_description
_atom_type_scat_dispersion_real
_atom_type_scat_dispersion_imag
_atom_type_scat_source
C C 0.0033 0.0016 'International Tables Vol C Tables 4.2.6.8 and 6.1.1.4'
H H 0.0000 0.0000 'International Tables Vol C Tables 4.2.6.8 and 6.1.1.4'
O O 0.0106 0.0060 'International Tables Vol C Tables 4.2.6.8 and 6.1.1.4'
N N 0.0061 0.0033 'International Tables Vol C Tables 4.2.6.8 and 6.1.1.4'
F F 0.0171 0.0103 'International Tables Vol C Tables 4.2.6.8 and 6.1.1.4'
Ag Ag -0.8971 1.1015 'International Tables Vol C Tables 4.2.6.8 and 6.1.1.4'
Sb Sb -0.5866 1.5461 'International Tables Vol C Tables 4.2.6.8 and 6.1.1.4'

loop_
_geom_angle_atom_site_label_1
_geom_angle_atom_site_label_2
_geom_angle_atom_site_label_3
_geom_angle
_geom_angle_site_symmetry_1
_geom_angle_site_symmetry_3
_geom_angle_publ_flag
F2 Sb1 F4 83(2) . . ?
F2 Sb1 F1 121(2) . . ?
F4 Sb1 F1 154(2) . . ?
F2 Sb1 F3 110(2) . . ?
F4 Sb1 F3 73.5(19) . . ?
F1 Sb1 F3 103(2) . . ?
F2 Sb1 F6 94(2) . . ?
F4 Sb1 F6 89(2) . . ?
F1 Sb1 F6 80.7(18) . . ?
F3 Sb1 F6 147.6(19) . . ?
F2 Sb1 F5 159(2) . . ?
F4 Sb1 F5 76.3(18) . . ?
F1 Sb1 F5 78.9(18) . . ?
F3 Sb1 F5 66.2(17) . . ?
F6 Sb1 F5 83.5(17) . . ?
F12 Sb2 F8 96(2) . . ?
F12 Sb2 F11 74(2) . . ?
F8 Sb2 F11 116(2) . . ?
F12 Sb2 F9 174(2) . . ?
F8 Sb2 F9 88.1(19) . . ?
F11 Sb2 F9 108.5(19) . . ?
F12 Sb2 F7 103.6(17) . . ?
F8 Sb2 F7 82.8(16) . . ?
F11 Sb2 F7 43.1(15) . . ?
F9 Sb2 F7 81.4(15) . . ?
F16 Sb3 F14 110(4) . . ?
F16 Sb3 F17 63(4) . . ?
F14 Sb3 F17 96(4) . . ?
F16 Sb3 F15 74(3) . . ?
F14 Sb3 F15 41(3) . . ?
F17 Sb3 F15 97(4) . . ?
F16 Sb3 F13 92(4) . . ?
F14 Sb3 F13 69(3) . . ?
F17 Sb3 F13 146(4) . . ?
F15 Sb3 F13 51(3) . . ?
F16 Sb3 F7 107(3) . . ?
F14 Sb3 F7 141(4) . . ?
F17 Sb3 F7 88(3) . . ?
F15 Sb3 F7 174(3) . . ?
F13 Sb3 F7 123(3) . . ?
F22 Sb4 F19 123(4) . . ?
F22 Sb4 F23 156(4) . . ?
F19 Sb4 F23 40(3) . . ?
F22 Sb4 F20 133(4) . . ?
F19 Sb4 F20 100(4) . . ?
F23 Sb4 F20 70(4) . . ?
F22 Sb4 F21 88(3) . . ?
F19 Sb4 F21 143(4) . . ?
F23 Sb4 F21 114(3) . . ?
F20 Sb4 F21 45(3) . . ?
F22 Sb4 F10 80(3) . 1_556 ?
F19 Sb4 F10 57(3) . 1_556 ?
F23 Sb4 F10 76(3) . 1_556 ?
F20 Sb4 F10 145(3) . 1_556 ?
F21 Sb4 F10 158(3) . 1_556 ?
F27 Sb5 F26 88(7) . . ?
F27 Sb5 F30 165(7) . . ?
F26 Sb5 F30 77(4) . . ?
F27 Sb5 F28 85(6) . . ?
F26 Sb5 F28 164(4) . . ?
F30 Sb5 F28 110(4) . . ?
F27 Sb5 F29 83(6) . . ?
F26 Sb5 F29 94(4) . . ?
F30 Sb5 F29 98(4) . . ?
F28 Sb5 F29 71(4) . . ?
F27 Sb5 F25 44(9) . . ?
F26 Sb5 F25 65(7) . . ?
F30 Sb5 F25 126(6) . . ?
F28 Sb5 F25 118(7) . . ?
F29 Sb5 F25 120(6) . . ?
F31 Sb6 F32 42(3) . . ?
F31 Sb6 F35 120(3) . . ?
F32 Sb6 F35 119(4) . . ?
F31 Sb6 F34 70(4) . . ?
F32 Sb6 F34 40(3) . . ?
F35 Sb6 F34 141(3) . . ?
F31 Sb6 F33 130(4) . . ?
F32 Sb6 F33 167(4) . . ?
F35 Sb6 F33 73(3) . . ?
F34 Sb6 F33 133(3) . . ?
C58 Ag1 C66 115.4(7) . 3_665 ?
C58 Ag1 C25 116.9(7) . . ?
C66 Ag1 C25 127.4(7) 3_665 . ?
C58 Ag1 C57 32.0(5) . . ?
C66 Ag1 C57 141.3(6) 3_665 . ?
C25 Ag1 C57 87.0(6) . . ?
C58 Ag1 O2 126.7(5) . . ?
C66 Ag1 O2 82.3(5) 3_665 . ?
C25 Ag1 O2 71.9(4) . . ?
C57 Ag1 O2 130.6(5) . . ?
C58 Ag1 C24 147.0(6) . . ?
C66 Ag1 C24 97.6(6) 3_665 . ?
C25 Ag1 C24 30.5(5) . . ?
C57 Ag1 C24 117.4(6) . . ?
O2 Ag1 C24 54.8(4) . . ?
C58 Ag1 C65 92.3(6) . 3_665 ?
C66 Ag1 C65 29.5(5) 3_665 3_665 ?
C25 Ag1 C65 141.9(6) . 3_665 ?
C57 Ag1 C65 112.7(6) . 3_665 ?
O2 Ag1 C65 111.1(4) . 3_665 ?
C24 Ag1 C65 118.8(5) . 3_665 ?
C32 Ag2 C29 137.9(8) 1_455 2_544 ?
C32 Ag2 C62 92.5(7) 1_455 . ?
C29 Ag2 C62 122.8(7) 2_544 . ?
C32 Ag2 O12 119.8(7) 1_455 . ?
C29 Ag2 O12 91.5(6) 2_544 . ?
C62 Ag2 O12 78.6(7) . . ?
C32 Ag2 C61 123.0(7) 1_455 . ?
C29 Ag2 C61 97.0(7) 2_544 . ?
C62 Ag2 C61 32.0(7) . . ?
O12 Ag2 C61 57.1(6) . . ?
C32 Ag2 C33 26.4(5) 1_455 1_455 ?
C29 Ag2 C33 114.5(7) 2_544 1_455 ?
C62 Ag2 C33 118.9(8) . 1_455 ?
O12 Ag2 C33 120.8(6) . 1_455 ?
C61 Ag2 C33 148.5(8) . 1_455 ?
C32 Ag2 C28 110.0(7) 1_455 2_544 ?
C29 Ag2 C28 28.3(5) 2_544 2_544 ?
C62 Ag2 C28 137.4(7) . 2_544 ?
O12 Ag2 C28 116.2(5) . 2_544 ?
C61 Ag2 C28 121.1(6) . 2_544 ?
C33 Ag2 C28 88.9(6) 1_455 2_544 ?
F11 F7 Sb2 52.6(19) . . ?
F11 F7 Sb3 106(2) . . ?
Sb2 F7 Sb3 153.6(15) . . ?
F7 F11 Sb2 84(2) . . ?
F15 F14 Sb3 86(5) . . ?
F14 F15 Sb3 53(4) . . ?
F23 F19 Sb4 79(5) . . ?
F21 F20 Sb4 79(4) . . ?
F20 F21 Sb4 56(3) . . ?
F19 F23 Sb4 60(4) . . ?
F27 F25 Sb5 68(7) . . ?
Sb5 F27 F25 68(6) . . ?
F32 F31 Sb6 72(5) . . ?
F31 F32 F34 113(8) . . ?
F31 F32 Sb6 66(4) . . ?
F34 F32 Sb6 82(4) . . ?
F32 F34 Sb6 58(3) . . ?
C3 O1 C22 114.2(11) . . ?
C4 O2 C23 114.7(10) . . ?
C4 O2 Ag1 140.0(8) . . ?
C23 O2 Ag1 102.1(7) . . ?
C10 O3 C26 115.8(12) . . ?
C11 O4 C27 116.7(11) . . ?
C17 O5 C30 119.2(11) . . ?
C18 O6 C31 117.4(10) . . ?
C55 O7 C37 118.9(11) . . ?
C56 O8 C36 122.0(11) . . ?
C51 O9 C63 114.1(13) . . ?
C64 O10 C50 113.2(12) . . ?
C59 O11 C44 118.2(14) . . ?
C60 O12 C43 121.4(16) . . ?
C60 O12 Ag2 102.0(12) . . ?
C43 O12 Ag2 127.3(11) . . ?
C2 C1 C6 119.0(13) . . ?
C2 C1 C21 117.5(12) . . ?
C6 C1 C21 123.5(13) . . ?
C3 C2 C1 121.3(13) . . ?
C2 C3 C4 119.2(13) . . ?
C2 C3 O1 125.3(13) . . ?
C4 C3 O1 115.4(13) . . ?
C5 C4 O2 128.5(13) . . ?
C5 C4 C3 119.2(12) . . ?
O2 C4 C3 112.3(13) . . ?
C4 C5 C6 123.3(12) . . ?
C5 C6 C1 117.8(12) . . ?
C5 C6 C7 118.8(12) . . ?
C1 C6 C7 123.4(13) . . ?
C8 C7 C6 116.1(10) . . ?
C9 C8 C13 118.9(13) . . ?
C9 C8 C7 117.5(13) . . ?
C13 C8 C7 123.6(13) . . ?
C8 C9 C10 119.7(14) . . ?
C11 C10 O3 116.9(15) . . ?
C11 C10 C9 120.1(14) . . ?
O3 C10 C9 122.9(14) . . ?
O4 C11 C12 126.3(13) . . ?
O4 C11 C10 115.2(15) . . ?
C12 C11 C10 118.5(14) . . ?
C11 C12 C13 123.5(13) . . ?
C12 C13 C8 119.1(12) . . ?
C12 C13 C14 118.6(12) . . ?
C8 C13 C14 122.2(13) . . ?
C13 C14 C15 113.0(10) . . ?
C20 C15 C16 125.0(12) . . ?
C20 C15 C14 120.8(11) . . ?
C16 C15 C14 114.2(12) . . ?
C15 C16 C17 118.1(12) . . ?
C18 C17 O5 117.0(13) . . ?
C18 C17 C16 119.7(12) . . ?
O5 C17 C16 123.3(13) . . ?
C17 C18 O6 114.3(13) . . ?
C17 C18 C19 116.8(13) . . ?
O6 C18 C19 128.7(11) . . ?
C20 C19 C18 123.4(12) . . ?
C15 C20 C19 117.0(11) . . ?
C15 C20 C21 127.9(12) . . ?
C19 C20 C21 115.2(12) . . ?
C20 C21 C1 114.9(10) . . ?
O2 C23 C24 102.1(11) . . ?
C25 C24 C23 123.3(13) . . ?
C25 C24 Ag1 71.6(9) . . ?
C23 C24 Ag1 100.3(8) . . ?
C24 C25 Ag1 77.9(9) . . ?
O4 C27 C28 107.3(12) . . ?
C29 C28 C27 123.4(17) . . ?
C29 C28 Ag2 70.7(10) . 3_655 ?
C27 C28 Ag2 91.7(9) . 3_655 ?
C28 C29 Ag2 81.0(12) . 3_655 ?
O6 C31 C32 102.7(12) . . ?
C32 C33 Ag2 72.6(14) . 1_655 ?
C33 C32 C31 109(2) . . ?
C33 C32 Ag2 81.0(14) . 1_655 ?
C31 C32 Ag2 112.7(9) . 1_655 ?
C39 C34 C35 118.1(12) . . ?
C39 C34 C54 125.8(11) . . ?
C35 C34 C54 116.1(11) . . ?
C36 C35 C34 121.8(12) . . ?
C37 C36 O8 116.1(12) . . ?
C37 C36 C35 119.1(12) . . ?
O8 C36 C35 124.1(13) . . ?
C36 C37 O7 117.0(12) . . ?
C36 C37 C38 119.4(12) . . ?
O7 C37 C38 123.7(12) . . ?
C39 C38 C37 121.4(12) . . ?
C38 C39 C34 120.0(12) . . ?
C38 C39 C40 116.0(13) . . ?
C34 C39 C40 123.8(13) . . ?
C41 C40 C39 112.9(10) . . ?
C42 C41 C46 118.7(14) . . ?
C42 C41 C40 117.2(16) . . ?
C46 C41 C40 124.2(14) . . ?
C41 C42 C43 120.5(16) . . ?
O12 C43 C44 115.3(14) . . ?
O12 C43 C42 125.3(16) . . ?
C44 C43 C42 119.4(14) . . ?
O11 C44 C45 129.3(15) . . ?
O11 C44 C43 115.1(14) . . ?
C45 C44 C43 115.3(14) . . ?
C44 C45 C46 125.7(15) . . ?
C45 C46 C41 120.2(14) . . ?
C45 C46 C47 118.7(16) . . ?
C41 C46 C47 121.1(14) . . ?
C48 C47 C46 111.3(10) . . ?
C49 C48 C53 119.7(13) . . ?
C49 C48 C47 117.4(13) . . ?
C53 C48 C47 122.8(14) . . ?
C50 C49 C48 121.8(14) . . ?
C49 C50 O10 125.6(15) . . ?
C49 C50 C51 120.1(15) . . ?
O10 C50 C51 113.5(14) . . ?
O9 C51 C50 115.7(16) . . ?
O9 C51 C52 126.2(13) . . ?
C50 C51 C52 118.0(14) . . ?
C53 C52 C51 119.0(14) . . ?
C48 C53 C52 121.1(15) . . ?
C48 C53 C54 123.6(12) . . ?
C52 C53 C54 115.3(13) . . ?
C53 C54 C34 113.9(9) . . ?
O8 C56 C57 106.0(12) . . ?
C58 C57 C56 119.4(17) . . ?
C58 C57 Ag1 66.5(10) . . ?
C56 C57 Ag1 109.2(9) . . ?
C57 C58 Ag1 81.5(12) . . ?
O12 C60 C61 110(2) . . ?
C62 C61 C60 124(2) . . ?
C62 C61 Ag2 73.0(14) . . ?
C60 C61 Ag2 90.4(16) . . ?
C61 C62 Ag2 75.0(13) . . ?
O10 C64 C65 105.9(14) . . ?
C66 C65 C64 119.7(16) . . ?
C66 C65 Ag1 68.5(8) . 2_654 ?
C64 C65 Ag1 95.4(9) . 2_654 ?
C65 C66 Ag1 82.0(10) . 2_654 ?

loop_
_geom_bond_atom_site_label_1
_geom_bond_atom_site_label_2
_geom_bond_distance
_geom_bond_site_symmetry_2
_geom_bond_publ_flag
Sb1 F2 1.37(4) . ?
Sb1 F4 1.70(4) . ?
Sb1 F1 1.68(4) . ?
Sb1 F3 1.73(4) . ?
Sb1 F6 1.84(4) . ?
Sb1 F5 2.13(4) . ?
Sb2 F12 1.58(4) . ?
Sb2 F8 1.67(4) . ?
Sb2 F11 1.69(4) . ?
Sb2 F9 1.93(4) . ?
Sb2 F7 2.11(3) . ?
Sb3 F16 1.48(7) . ?
Sb3 F14 1.50(7) . ?
Sb3 F17 1.81(7) . ?
Sb3 F15 1.88(7) . ?
Sb3 F13 1.87(6) . ?
Sb3 F7 2.39(3) . ?
Sb4 F22 1.58(6) . ?
Sb4 F19 1.58(6) . ?
Sb4 F23 1.78(7) . ?
Sb4 F20 1.84(6) . ?
Sb4 F21 2.18(6) . ?
Sb4 F10 2.15(3) 1_556 ?
Sb5 F27 2.02(9) . ?
Sb5 F26 1.53(7) . ?
Sb5 F30 1.58(7) . ?
Sb5 F28 1.86(6) . ?
Sb5 F29 1.90(6) . ?
Sb5 F25 2.01(11) . ?
Sb6 F31 1.76(7) . ?
Sb6 F32 1.83(7) . ?
Sb6 F35 1.96(7) . ?
Sb6 F34 2.13(6) . ?
Sb6 F33 2.10(6) . ?
Ag1 C58 2.35(2) . ?
Ag1 C66 2.442(14) 3_665 ?
Ag1 C25 2.505(15) . ?
Ag1 C57 2.530(15) . ?
Ag1 O2 2.550(10) . ?
Ag1 C24 2.581(14) . ?
Ag1 C65 2.599(13) 3_665 ?
Ag2 C32 2.469(18) 1_455 ?
Ag2 C29 2.487(14) 2_544 ?
Ag2 C62 2.51(2) . ?
Ag2 O12 2.505(13) . ?
Ag2 C61 2.53(2) . ?
Ag2 C33 2.56(2) 1_455 ?
Ag2 C28 2.602(17) 2_544 ?
F7 F11 1.45(4) . ?
F10 Sb4 2.15(3) 1_554 ?
F14 F15 1.23(10) . ?
F19 F23 1.17(9) . ?
F20 F21 1.58(11) . ?
F25 F27 1.5(3) . ?
F31 F32 1.29(10) . ?
F32 F34 1.39(9) . ?
O1 C3 1.411(17) . ?
O1 C22 1.460(19) . ?
O2 C4 1.388(15) . ?
O2 C23 1.509(16) . ?
O3 C10 1.397(17) . ?
O3 C26 1.403(17) . ?
O4 C11 1.342(16) . ?
O4 C27 1.422(17) . ?
O5 C17 1.387(14) . ?
O5 C30 1.489(18) . ?
O6 C18 1.374(15) . ?
O6 C31 1.403(16) . ?
O7 C55 1.359(19) . ?
O7 C37 1.371(15) . ?
O8 C56 1.367(16) . ?
O8 C36 1.377(15) . ?
O9 C51 1.364(17) . ?
O9 C63 1.376(19) . ?
O10 C64 1.403(19) . ?
O10 C50 1.404(17) . ?
O11 C59 1.34(2) . ?
O11 C44 1.318(16) . ?
O12 C60 1.27(3) . ?
O12 C43 1.368(19) . ?
C1 C2 1.364(18) . ?
C1 C6 1.414(18) . ?
C1 C21 1.529(18) . ?
C2 C3 1.369(19) . ?
C3 C4 1.407(18) . ?
C4 C5 1.319(17) . ?
C5 C6 1.379(17) . ?
C6 C7 1.535(18) . ?
C7 C8 1.481(18) . ?
C8 C9 1.391(18) . ?
C8 C13 1.402(18) . ?
C9 C10 1.44(2) . ?
C10 C11 1.39(2) . ?
C11 C12 1.349(19) . ?
C12 C13 1.391(18) . ?
C13 C14 1.485(18) . ?
C14 C15 1.557(18) . ?
C15 C20 1.323(17) . ?
C15 C16 1.332(17) . ?
C16 C17 1.463(18) . ?
C17 C18 1.368(17) . ?
C18 C19 1.400(18) . ?
C19 C20 1.397(17) . ?
C20 C21 1.478(17) . ?
C23 C24 1.53(2) . ?
C24 C25 1.34(2) . ?
C27 C28 1.53(2) . ?
C28 C29 1.25(2) . ?
C28 Ag2 2.602(17) 3_655 ?
C29 Ag2 2.487(14) 3_655 ?
C31 C32 1.55(2) . ?
C33 C32 1.15(2) . ?
C33 Ag2 2.56(2) 1_655 ?
C32 Ag2 2.469(18) 1_655 ?
C34 C39 1.388(19) . ?
C34 C35 1.415(18) . ?
C34 C54 1.538(18) . ?
C35 C36 1.386(18) . ?
C36 C37 1.378(18) . ?
C37 C38 1.407(17) . ?
C38 C39 1.375(18) . ?
C39 C40 1.535(17) . ?
C40 C41 1.508(19) . ?
C41 C42 1.38(2) . ?
C41 C46 1.40(2) . ?
C42 C43 1.44(2) . ?
C43 C44 1.44(2) . ?
C44 C45 1.38(2) . ?
C45 C46 1.33(2) . ?
C46 C47 1.54(2) . ?
C47 C48 1.527(19) . ?
C48 C49 1.37(2) . ?
C48 C53 1.387(19) . ?
C49 C50 1.37(2) . ?
C50 C51 1.44(2) . ?
C51 C52 1.42(2) . ?
C52 C53 1.408(18) . ?
C53 C54 1.487(19) . ?
C56 C57 1.52(2) . ?
C57 C58 1.36(2) . ?
C60 C61 1.65(3) . ?
C61 C62 1.39(3) . ?
C64 C65 1.58(2) . ?
C65 C66 1.29(2) . ?
C65 Ag1 2.599(13) 2_654 ?
C66 Ag1 2.442(14) 2_654 ?
